data_1516236
loop_
_publ_author_name
'Nandakumar, Meganathan'
'Karunakaran, Jayachandran'
'Mohanakrishnan, Arasambattu K.'

_publ_section_title
;
 Diels-Alder Reaction of 1,3-Diarylbenzo[c]furans with Thiophene
 S,S-Dioxide/Indenone Derivatives: A Facile Preparation of Substituted
 Dibenzothiophene S,S-Dioxides and Fluorenones.
;
_journal_issue 11
_journal_name_full 'Organic letters'
_journal_page_first 3068
_journal_page_last 3071
_journal_paper_doi 10.1021/ol501175q
_journal_volume 16
_journal_year 2014
_chemical_formula_moiety 'C49 H36 O5'
_chemical_formula_sum 'C49 H36 O5'
_chemical_formula_weight 704.78
_chemical_name_systematic
; 
3,10,14,21-tetrakis(4-methoxyphenyl)pentacyclo[11.8.0.0^2,11^.0^4,9^.0^15,20^]
henicosa-1(21),2,4(9),5,7,10,13,15(20),16,18-decaen-12-one 
;
_space_group_IT_number 13
_symmetry_cell_setting monoclinic
_symmetry_space_group_name_Hall '-P 2yac'
_symmetry_space_group_name_H-M 'P 1 2/n 1'
_atom_sites_solution_hydrogens geom
_atom_sites_solution_primary direct
_atom_sites_solution_secondary difmap
_audit_creation_method SHELXL-97
_cell_angle_alpha 90.00
_cell_angle_beta 93.9470(10)
_cell_angle_gamma 90.00
_cell_formula_units_Z 2
_cell_length_a 9.7720(4)
_cell_length_b 12.0351(4)
_cell_length_c 17.3162(6)
_cell_measurement_reflns_used 6228
_cell_measurement_temperature 296(2)
_cell_measurement_theta_max 23.91
_cell_measurement_theta_min 2.32
_cell_volume 2031.68(13)
_computing_cell_refinement 'APEX2/SAINT (Bruker, 2008)'
_computing_data_collection 'APEX2 (Bruker, 2008)'
_computing_data_reduction 'SAINT/XPREP (Bruker, 2008)'
_computing_molecular_graphics 'ORTEP3 (Farrugia, 2012) and Mercury (Macrae et al., 2008)'
_computing_publication_material 'PLATON (Spek, 2009)'
_computing_structure_refinement 'SHELXL-97 (Sheldrick, 2008)'
_computing_structure_solution 'SIR92 (Altomare et al., 1993)'
_diffrn_ambient_temperature 296(2)
_diffrn_measured_fraction_theta_full 0.996
_diffrn_measured_fraction_theta_max 0.996
_diffrn_measurement_device_type 'bruker axs kappa2 CCD Diffractometer'
_diffrn_measurement_method '\w and \f scan'
_diffrn_radiation_monochromator graphite
_diffrn_radiation_source 'fine-focus sealed tube'
_diffrn_radiation_type MoK\a
_diffrn_radiation_wavelength 0.71073
_diffrn_reflns_av_R_equivalents 0.0252
_diffrn_reflns_av_sigmaI/netI 0.0198
_diffrn_reflns_limit_h_max 11
_diffrn_reflns_limit_h_min -11
_diffrn_reflns_limit_k_max 14
_diffrn_reflns_limit_k_min -14
_diffrn_reflns_limit_l_max 20
_diffrn_reflns_limit_l_min -20
_diffrn_reflns_number 20614
_diffrn_reflns_theta_full 24.75
_diffrn_reflns_theta_max 24.75
_diffrn_reflns_theta_min 1.69
_exptl_absorpt_coefficient_mu 0.074
_exptl_absorpt_correction_T_max 0.9782
_exptl_absorpt_correction_T_min 0.9047
_exptl_absorpt_correction_type multi-scan
_exptl_absorpt_process_details 'SADABS (Bruker, 2008)'
_exptl_crystal_colour orange
_exptl_crystal_density_diffrn 1.152
_exptl_crystal_density_method 'not measured'
_exptl_crystal_description block
_exptl_crystal_F_000 740
_exptl_crystal_size_max 0.35
_exptl_crystal_size_mid 0.30
_exptl_crystal_size_min 0.30
_platon_squeeze_details
;
the void in the crystal contains a highly disordered molecule of 
chloroform has been removed from the intensity data using the 
program SQUEEZE in PLATON(Spek, 2004). The electron count from the 
SQUEEZE result confirms the chloroform solvent and is not 
included in the molecular formula.  
;
_refine_diff_density_max 0.130
_refine_diff_density_min -0.147
_refine_diff_density_rms 0.030
_refine_ls_extinction_coef 0.0041(10)
_refine_ls_extinction_expression Fc^*^=kFc[1+0.001xFc^2^\l^3^/sin(2\q)]^-1/4^
_refine_ls_extinction_method SHELXL
_refine_ls_goodness_of_fit_ref 1.094
_refine_ls_hydrogen_treatment constr
_refine_ls_matrix_type full
_refine_ls_number_parameters 248
_refine_ls_number_reflns 3474
_refine_ls_number_restraints 0
_refine_ls_restrained_S_all 1.094
_refine_ls_R_factor_all 0.0524
_refine_ls_R_factor_gt 0.0397
_refine_ls_shift/su_max 0.000
_refine_ls_shift/su_mean 0.000
_refine_ls_structure_factor_coef Fsqd
_refine_ls_weighting_details 'calc w=1/[\s^2^(Fo^2^)+(0.0692P)^2^+0.1579P] where P=(Fo^2^+2Fc^2^)/3'
_refine_ls_weighting_scheme calc
_refine_ls_wR_factor_gt 0.1173
_refine_ls_wR_factor_ref 0.1248
_reflns_number_gt 2664
_reflns_number_total 3474
_reflns_threshold_expression >2sigma(I)
_cod_data_source_file ol501175q_si_004.cif
_cod_data_source_block shelxl
_cod_depositor_comments
;
The following automatic conversions were performed:

'_symmetry_cell_setting' value 'Monoclinic' changed to 'monoclinic'
according to
/usr/data/users/saulius/crontab/automatic-downloads/rss-feeds/ACS/lib/dictionaries/cif_core.dic
dictionary named 'cif_core.dic' version 2.4.2 from 2011-04-26.

Automatic conversion script
Id: cif_fix_values 2281 2013-09-26 08:29:07Z andrius 

 Adding full bibliography for 1516236--1516238.cif.
;
_cod_original_sg_symbol_H-M P2/n
_cod_database_code 1516236

loop_
_symmetry_equiv_pos_as_xyz
'x, y, z'
'-x+1/2, y, -z+1/2'
'-x, -y, -z'
'x-1/2, -y, z-1/2'

loop_
_atom_site_label
_atom_site_type_symbol
_atom_site_fract_x
_atom_site_fract_y
_atom_site_fract_z
_atom_site_U_iso_or_equiv
_atom_site_adp_type
_atom_site_occupancy
_atom_site_symmetry_multiplicity
_atom_site_calc_flag
_atom_site_refinement_flags
O1 O 1.07295(15) 1.23830(11) 0.27627(8) 0.0773(4) Uani 1 1 d .
O2 O 0.70322(14) 0.19072(11) -0.01039(8) 0.0743(4) Uani 1 1 d .
O3 O 0.7500 0.48212(15) 0.2500 0.0629(5) Uani 1 2 d S
C1 C 1.0313(3) 1.34544(17) 0.25541(15) 0.0896(7) Uani 1 1 d .
H1A H 1.0311 1.3536 0.2003 0.134 Uiso 1 1 calc R
H1B H 1.0935 1.3983 0.2801 0.134 Uiso 1 1 calc R
H1C H 0.9405 1.3583 0.2715 0.134 Uiso 1 1 calc R
C2 C 0.99703(18) 1.15006(14) 0.24698(10) 0.0554(4) Uani 1 1 d .
C3 C 1.04222(19) 1.04640(15) 0.27230(10) 0.0608(5) Uani 1 1 d .
H3 H 1.1177 1.0405 0.3078 0.073 Uiso 1 1 calc R
C4 C 0.97613(17) 0.95292(14) 0.24523(9) 0.0545(4) Uani 1 1 d .
H4 H 1.0070 0.8839 0.2631 0.065 Uiso 1 1 calc R
C5 C 0.86294(16) 0.95837(13) 0.19126(8) 0.0463(4) Uani 1 1 d .
C6 C 0.80505(16) 0.85209(13) 0.16025(8) 0.0465(4) Uani 1 1 d .
C7 C 0.76176(15) 0.76959(13) 0.20778(8) 0.0449(4) Uani 1 1 d .
C8 C 0.75067(15) 0.65740(13) 0.18137(8) 0.0464(4) Uani 1 1 d .
C9 C 0.75817(15) 0.62789(13) 0.10526(8) 0.0452(4) Uani 1 1 d .
C10 C 0.74288(16) 0.51114(14) 0.07819(8) 0.0471(4) Uani 1 1 d .
C11 C 0.85313(17) 0.45107(15) 0.05413(10) 0.0548(4) Uani 1 1 d .
H11 H 0.9398 0.4833 0.0575 0.066 Uiso 1 1 calc R
C12 C 0.83762(18) 0.34534(16) 0.02556(10) 0.0599(5) Uani 1 1 d .
H12 H 0.9134 0.3068 0.0098 0.072 Uiso 1 1 calc R
C13 C 0.71000(18) 0.29579(14) 0.02007(9) 0.0534(4) Uani 1 1 d .
C14 C 0.5727(3) 0.14149(19) -0.02289(16) 0.0952(7) Uani 1 1 d .
H14A H 0.5322 0.1330 0.0257 0.143 Uiso 1 1 calc R
H14B H 0.5817 0.0699 -0.0465 0.143 Uiso 1 1 calc R
H14C H 0.5152 0.1880 -0.0564 0.143 Uiso 1 1 calc R
C15 C 0.78181(15) 0.71567(14) 0.05173(8) 0.0461(4) Uani 1 1 d .
C16 C 0.81187(15) 0.82512(14) 0.07917(8) 0.0468(4) Uani 1 1 d .
C17 C 0.7500 0.5833(2) 0.2500 0.0468(5) Uani 1 2 d S
C18 C 0.59946(18) 0.35266(15) 0.04487(11) 0.0627(5) Uani 1 1 d .
H18 H 0.5132 0.3197 0.0424 0.075 Uiso 1 1 calc R
C19 C 0.61738(17) 0.45959(15) 0.07359(10) 0.0575(5) Uani 1 1 d .
H19 H 0.5419 0.4976 0.0903 0.069 Uiso 1 1 calc R
C20 C 0.77909(16) 0.69508(16) -0.02894(8) 0.0524(4) Uani 1 1 d .
H20 H 0.7573 0.6243 -0.0476 0.063 Uiso 1 1 calc R
C21 C 0.80786(17) 0.77710(16) -0.07986(9) 0.0575(5) Uani 1 1 d .
H21 H 0.8026 0.7626 -0.1327 0.069 Uiso 1 1 calc R
C22 C 0.84506(19) 0.88229(16) -0.05267(9) 0.0600(5) Uani 1 1 d .
H22 H 0.8680 0.9371 -0.0873 0.072 Uiso 1 1 calc R
C23 C 0.84809(18) 0.90560(16) 0.02447(9) 0.0564(4) Uani 1 1 d .
H23 H 0.8746 0.9761 0.0416 0.068 Uiso 1 1 calc R
C24 C 0.88557(18) 1.15873(15) 0.19489(9) 0.0549(4) Uani 1 1 d .
H24 H 0.8545 1.2282 0.1780 0.066 Uiso 1 1 calc R
C25 C 0.81949(17) 1.06346(14) 0.16761(9) 0.0521(4) Uani 1 1 d .
H25 H 0.7437 1.0701 0.1324 0.063 Uiso 1 1 calc R

loop_
_atom_site_aniso_label
_atom_site_aniso_U_11
_atom_site_aniso_U_22
_atom_site_aniso_U_33
_atom_site_aniso_U_23
_atom_site_aniso_U_13
_atom_site_aniso_U_12
O1 0.0810(10) 0.0622(9) 0.0863(10) -0.0093(7) -0.0112(7) -0.0095(7)
O2 0.0740(9) 0.0585(8) 0.0895(10) -0.0103(7) -0.0016(7) -0.0005(7)
O3 0.0864(13) 0.0581(11) 0.0450(9) 0.000 0.0103(8) 0.000
C1 0.1026(18) 0.0595(13) 0.1068(18) -0.0168(12) 0.0071(13) -0.0005(12)
C2 0.0553(10) 0.0579(11) 0.0532(10) -0.0036(8) 0.0053(8) -0.0032(8)
C3 0.0582(10) 0.0671(12) 0.0549(10) 0.0001(8) -0.0119(8) -0.0007(9)
C4 0.0574(10) 0.0554(10) 0.0498(9) 0.0042(8) -0.0032(7) 0.0041(8)
C5 0.0456(9) 0.0572(10) 0.0365(8) 0.0022(7) 0.0056(6) -0.0026(7)
C6 0.0440(9) 0.0581(10) 0.0375(8) 0.0026(7) 0.0041(6) -0.0006(7)
C7 0.0458(9) 0.0565(10) 0.0327(8) 0.0001(7) 0.0045(6) -0.0012(7)
C8 0.0446(9) 0.0598(10) 0.0354(8) 0.0002(7) 0.0066(6) -0.0022(7)
C9 0.0370(8) 0.0613(10) 0.0379(8) -0.0039(7) 0.0073(6) -0.0033(7)
C10 0.0462(9) 0.0639(10) 0.0314(7) 0.0003(7) 0.0042(6) -0.0036(7)
C11 0.0424(9) 0.0687(12) 0.0541(10) -0.0070(8) 0.0080(7) -0.0057(8)
C12 0.0509(10) 0.0713(12) 0.0579(10) -0.0058(9) 0.0070(8) 0.0069(9)
C13 0.0564(10) 0.0553(10) 0.0480(9) -0.0010(8) -0.0001(7) 0.0004(8)
C14 0.0904(17) 0.0707(14) 0.123(2) -0.0209(13) -0.0012(14) -0.0214(12)
C15 0.0364(8) 0.0661(11) 0.0362(8) 0.0009(7) 0.0044(6) -0.0031(7)
C16 0.0400(8) 0.0644(10) 0.0362(8) 0.0022(7) 0.0045(6) -0.0036(7)
C17 0.0465(12) 0.0525(15) 0.0421(12) 0.000 0.0088(9) 0.000
C18 0.0471(10) 0.0662(12) 0.0749(12) -0.0065(9) 0.0048(8) -0.0092(8)
C19 0.0416(9) 0.0690(12) 0.0627(11) -0.0104(9) 0.0105(7) -0.0015(8)
C20 0.0466(9) 0.0760(11) 0.0348(8) -0.0056(8) 0.0037(6) -0.0049(8)
C21 0.0545(10) 0.0845(13) 0.0337(8) 0.0020(8) 0.0052(7) -0.0034(9)
C22 0.0624(11) 0.0786(13) 0.0398(9) 0.0087(9) 0.0087(7) -0.0077(9)
C23 0.0576(10) 0.0685(12) 0.0437(9) 0.0044(8) 0.0072(7) -0.0113(8)
C24 0.0607(11) 0.0566(10) 0.0483(9) 0.0072(8) 0.0094(8) 0.0021(8)
C25 0.0498(9) 0.0648(11) 0.0414(8) 0.0076(8) 0.0009(7) 0.0004(8)

loop_
_atom_type_symbol
_atom_type_description
_atom_type_scat_dispersion_real
_atom_type_scat_dispersion_imag
_atom_type_scat_source
C C 0.0033 0.0016 'International Tables Vol C Tables 4.2.6.8 and 6.1.1.4'
H H 0.0000 0.0000 'International Tables Vol C Tables 4.2.6.8 and 6.1.1.4'
O O 0.0106 0.0060 'International Tables Vol C Tables 4.2.6.8 and 6.1.1.4'

loop_
_geom_angle_atom_site_label_1
_geom_angle_atom_site_label_2
_geom_angle_atom_site_label_3
_geom_angle
_geom_angle_site_symmetry_1
_geom_angle_site_symmetry_3
C2 O1 C1 118.67(16) . .
C13 O2 C14 117.79(16) . .
O1 C1 H1A 109.5 . .
O1 C1 H1B 109.5 . .
H1A C1 H1B 109.5 . .
O1 C1 H1C 109.5 . .
H1A C1 H1C 109.5 . .
H1B C1 H1C 109.5 . .
C24 C2 O1 124.73(16) . .
C24 C2 C3 119.94(16) . .
O1 C2 C3 115.32(15) . .
C4 C3 C2 120.08(15) . .
C4 C3 H3 120.0 . .
C2 C3 H3 120.0 . .
C3 C4 C5 121.63(16) . .
C3 C4 H4 119.2 . .
C5 C4 H4 119.2 . .
C25 C5 C4 116.85(15) . .
C25 C5 C6 125.30(14) . .
C4 C5 C6 117.72(14) . .
C7 C6 C16 117.10(14) . .
C7 C6 C5 122.09(13) . .
C16 C6 C5 120.16(14) . .
C6 C7 C8 120.74(13) . .
C6 C7 C7 131.27(10) . 2_655
C8 C7 C7 107.44(8) . 2_655
C9 C8 C7 123.01(14) . .
C9 C8 C17 128.04(15) . .
C7 C8 C17 108.43(13) . .
C8 C9 C15 116.85(14) . .
C8 C9 C10 122.49(14) . .
C15 C9 C10 120.66(13) . .
C19 C10 C11 117.21(16) . .
C19 C10 C9 121.07(15) . .
C11 C10 C9 121.68(14) . .
C12 C11 C10 121.63(16) . .
C12 C11 H11 119.2 . .
C10 C11 H11 119.2 . .
C11 C12 C13 120.23(16) . .
C11 C12 H12 119.9 . .
C13 C12 H12 119.9 . .
O2 C13 C18 124.23(16) . .
O2 C13 C12 116.43(16) . .
C18 C13 C12 119.34(16) . .
O2 C14 H14A 109.5 . .
O2 C14 H14B 109.5 . .
H14A C14 H14B 109.5 . .
O2 C14 H14C 109.5 . .
H14A C14 H14C 109.5 . .
H14B C14 H14C 109.5 . .
C20 C15 C16 118.69(14) . .
C20 C15 C9 121.01(15) . .
C16 C15 C9 120.29(13) . .
C23 C16 C15 117.69(14) . .
C23 C16 C6 121.72(15) . .
C15 C16 C6 120.59(14) . .
O3 C17 C8 126.89(10) . 2_655
O3 C17 C8 126.89(10) . .
C8 C17 C8 106.22(19) 2_655 .
C13 C18 C19 119.50(16) . .
C13 C18 H18 120.2 . .
C19 C18 H18 120.2 . .
C10 C19 C18 122.07(16) . .
C10 C19 H19 119.0 . .
C18 C19 H19 119.0 . .
C21 C20 C15 121.29(16) . .
C21 C20 H20 119.4 . .
C15 C20 H20 119.4 . .
C20 C21 C22 120.01(15) . .
C20 C21 H21 120.0 . .
C22 C21 H21 120.0 . .
C23 C22 C21 120.45(16) . .
C23 C22 H22 119.8 . .
C21 C22 H22 119.8 . .
C22 C23 C16 121.66(17) . .
C22 C23 H23 119.2 . .
C16 C23 H23 119.2 . .
C2 C24 C25 119.56(16) . .
C2 C24 H24 120.2 . .
C25 C24 H24 120.2 . .
C24 C25 C5 121.93(15) . .
C24 C25 H25 119.0 . .
C5 C25 H25 119.0 . .

loop_
_geom_bond_atom_site_label_1
_geom_bond_atom_site_label_2
_geom_bond_distance
_geom_bond_site_symmetry_2
O1 C2 1.372(2) .
O1 C1 1.392(2) .
O2 C13 1.370(2) .
O2 C14 1.410(3) .
O3 C17 1.217(3) .
C1 H1A 0.9600 .
C1 H1B 0.9600 .
C1 H1C 0.9600 .
C2 C24 1.369(2) .
C2 C3 1.385(2) .
C3 C4 1.364(2) .
C3 H3 0.9300 .
C4 C5 1.400(2) .
C4 H4 0.9300 .
C5 C25 1.387(2) .
C5 C6 1.484(2) .
C6 C7 1.375(2) .
C6 C16 1.447(2) .
C7 C8 1.427(2) .
C7 C7 1.496(3) 2_655
C8 C9 1.372(2) .
C8 C17 1.486(2) .
C9 C15 1.435(2) .
C9 C10 1.486(2) .
C10 C19 1.372(2) .
C10 C11 1.385(2) .
C11 C12 1.370(2) .
C11 H11 0.9300 .
C12 C13 1.380(2) .
C12 H12 0.9300 .
C13 C18 1.373(2) .
C14 H14A 0.9600 .
C14 H14B 0.9600 .
C14 H14C 0.9600 .
C15 C20 1.417(2) .
C15 C16 1.424(2) .
C16 C23 1.417(2) .
C17 C8 1.486(2) 2_655
C18 C19 1.386(2) .
C18 H18 0.9300 .
C19 H19 0.9300 .
C20 C21 1.366(2) .
C20 H20 0.9300 .
C21 C22 1.390(3) .
C21 H21 0.9300 .
C22 C23 1.363(2) .
C22 H22 0.9300 .
C23 H23 0.9300 .
C24 C25 1.383(2) .
C24 H24 0.9300 .
C25 H25 0.9300 .

loop_
_geom_torsion_atom_site_label_1
_geom_torsion_atom_site_label_2
_geom_torsion_atom_site_label_3
_geom_torsion_atom_site_label_4
_geom_torsion
_geom_torsion_site_symmetry_1
_geom_torsion_site_symmetry_4
C1 O1 C2 C24 3.5(3) . .
C1 O1 C2 C3 -177.98(18) . .
C24 C2 C3 C4 0.2(3) . .
O1 C2 C3 C4 -178.36(16) . .
C2 C3 C4 C5 0.6(3) . .
C3 C4 C5 C25 -1.2(3) . .
C3 C4 C5 C6 174.98(16) . .
C25 C5 C6 C7 -128.22(17) . .
C4 C5 C6 C7 56.0(2) . .
C25 C5 C6 C16 61.3(2) . .
C4 C5 C6 C16 -114.44(17) . .
C16 C6 C7 C8 12.1(2) . .
C5 C6 C7 C8 -158.68(14) . .
C16 C6 C7 C7 -177.58(19) . 2_655
C5 C6 C7 C7 11.7(3) . 2_655
C6 C7 C8 C9 -11.7(2) . .
C7 C7 C8 C9 175.83(15) 2_655 .
C6 C7 C8 C17 160.57(13) . .
C7 C7 C8 C17 -11.85(19) 2_655 .
C7 C8 C9 C15 1.6(2) . .
C17 C8 C9 C15 -169.11(12) . .
C7 C8 C9 C10 -178.39(14) . .
C17 C8 C9 C10 10.9(2) . .
C8 C9 C10 C19 73.0(2) . .
C15 C9 C10 C19 -107.00(18) . .
C8 C9 C10 C11 -109.20(17) . .
C15 C9 C10 C11 70.8(2) . .
C19 C10 C11 C12 1.2(2) . .
C9 C10 C11 C12 -176.70(15) . .
C10 C11 C12 C13 0.0(3) . .
C14 O2 C13 C18 5.4(3) . .
C14 O2 C13 C12 -174.72(18) . .
C11 C12 C13 O2 178.89(16) . .
C11 C12 C13 C18 -1.2(3) . .
C8 C9 C15 C20 -174.37(14) . .
C10 C9 C15 C20 5.6(2) . .
C8 C9 C15 C16 7.2(2) . .
C10 C9 C15 C16 -172.82(13) . .
C20 C15 C16 C23 -4.9(2) . .
C9 C15 C16 C23 173.64(14) . .
C20 C15 C16 C6 175.05(14) . .
C9 C15 C16 C6 -6.4(2) . .
C7 C6 C16 C23 176.60(15) . .
C5 C6 C16 C23 -12.5(2) . .
C7 C6 C16 C15 -3.3(2) . .
C5 C6 C16 C15 167.62(14) . .
C9 C8 C17 O3 -3.49(18) . .
C7 C8 C17 O3 -175.31(7) . .
C9 C8 C17 C8 176.51(18) . 2_655
C7 C8 C17 C8 4.69(7) . 2_655
O2 C13 C18 C19 -178.90(16) . .
C12 C13 C18 C19 1.2(3) . .
C11 C10 C19 C18 -1.2(3) . .
C9 C10 C19 C18 176.72(16) . .
C13 C18 C19 C10 0.0(3) . .
C16 C15 C20 C21 1.6(2) . .
C9 C15 C20 C21 -176.88(14) . .
C15 C20 C21 C22 2.1(3) . .
C20 C21 C22 C23 -2.5(3) . .
C21 C22 C23 C16 -1.0(3) . .
C15 C16 C23 C22 4.6(2) . .
C6 C16 C23 C22 -175.27(16) . .
O1 C2 C24 C25 178.03(16) . .
C3 C2 C24 C25 -0.4(3) . .
C2 C24 C25 C5 -0.2(3) . .
C4 C5 C25 C24 1.0(2) . .
C6 C5 C25 C24 -174.84(15) . .

loop_
_platon_squeeze_void_nr
_platon_squeeze_void_average_x
_platon_squeeze_void_average_y
_platon_squeeze_void_average_z
_platon_squeeze_void_volume
_platon_squeeze_void_count_electrons
_platon_squeeze_void_content
1 0.250 0.676 0.250 173 58 ' '
2 0.750 0.324 0.750 173 58 ' '
